data_4314015
loop_
_publ_author_name
'Takuya Matsumoto'
'Yohsuke Kamada'
'Toyonari Sugimoto'
'Toshiji Tada'
'Satoru Noguchi'
'Hiroyuki Nakazumi'
'Motoo Shiro'
'Harukazu Yoshino'
'Keizo Murata'

_publ_contact_author_email toyonari@iwate.riast.osakafu-u.ac.jp
_publ_contact_author_fax 0722-52-4175
_publ_contact_author_name 'T, Matsumoto'
_publ_contact_author_phone 0722-52-4175
_publ_section_title
;
 Electrical Conducting and Magnetic Properties of
 (Ethylenedithiotetrathiafulvalenothioquinone-1,3-diselenolemethide)2
 .FeBr4(GaBr4) Crystals with Two Different Interlayer Arrangements of
 Donor Molecules
;
_journal_name_full 'Inorganic Chemistry'
_journal_page_first 5192
_journal_page_last 5201
_journal_paper_doi 10.1021/ic030083v
_journal_volume 42
_journal_year 2003
_chemical_formula_moiety '2(C11 H6 S7 Se2 0.5+), Br4 Fe1 1-'
_chemical_formula_sum 'C22 H12 Br4 Fe S14 Se4'
_chemical_formula_weight 1416.48
_space_group_IT_number 14
_symmetry_cell_setting monoclinic
_symmetry_Int_Tables_number 14
_symmetry_space_group_name_Hall '-P 2ybc'
_symmetry_space_group_name_H-M 'P 1 21/c 1'
_cell_angle_alpha 90
_cell_angle_beta 103.14(3)
_cell_angle_gamma 90
_cell_formula_units_Z 4
_cell_length_a 7.538(3)
_cell_length_b 37.45(1)
_cell_length_c 14.070(4)
_cell_measurement_reflns_used 22510
_cell_measurement_temperature 93.2
_cell_measurement_theta_max 27.5
_cell_measurement_theta_min 3.0
_cell_volume 3868(2)
_computing_cell_refinement PROCESS-AUTO
_computing_data_collection PROCESS-AUTO
_computing_data_reduction 'teXsan Ver. 1.10'
_computing_publication_material 'teXsan Ver. 1.10'
_computing_structure_refinement 'teXsan Ver. 1.10'
_computing_structure_solution SIR97
_diffrn_detector_area_resol_mean 10
_diffrn_measured_fraction_theta_full 0.9950
_diffrn_measured_fraction_theta_max 0.9950
_diffrn_measurement_device_type 'Rigaku RAXIS-RAPID Imaging Plate'
_diffrn_measurement_method \w
_diffrn_radiation_type 'Mo K\a'
_diffrn_radiation_wavelength 0.7107
_diffrn_reflns_av_R_equivalents 0.148
_diffrn_reflns_limit_h_max 9
_diffrn_reflns_limit_h_min 0
_diffrn_reflns_limit_k_max 48
_diffrn_reflns_limit_k_min 0
_diffrn_reflns_limit_l_max 17
_diffrn_reflns_limit_l_min -18
_diffrn_reflns_number 35726
_diffrn_reflns_theta_full 27.48
_diffrn_reflns_theta_max 27.48
_exptl_absorpt_coefficient_mu 9.076
_exptl_absorpt_correction_T_max 0.913
_exptl_absorpt_correction_T_min 0.141
_exptl_absorpt_correction_type multi-scan
_exptl_absorpt_process_details '(Higashi, 1995)'
_exptl_crystal_colour black
_exptl_crystal_density_diffrn 2.432
_exptl_crystal_density_method 'not measured'
_exptl_crystal_description needle
_exptl_crystal_size_max 0.300
_exptl_crystal_size_mid 0.050
_exptl_crystal_size_min 0.010
_refine_diff_density_max 4.72
_refine_diff_density_min -1.66
_refine_ls_extinction_method none
_refine_ls_goodness_of_fit_ref 1.026
_refine_ls_hydrogen_treatment noref
_refine_ls_number_parameters 296
_refine_ls_number_reflns 8831
_refine_ls_R_factor_gt 0.0724
_refine_ls_shift/su_max 0.0004
_refine_ls_structure_factor_coef Fsqd
_refine_ls_weighting_details 'w = 1/[\s^2^(Fo^2^) + (0.02500(Max(Fo^2^,0) + 2Fc^2^)/3)^2^]'
_refine_ls_weighting_scheme calc
_refine_ls_wR_factor_ref 0.1532
_reflns_number_gt 3375
_reflns_number_total 8831
_reflns_threshold_expression F^2^>2.0\s(F^2^)
_cod_data_source_file ic030083v_4.cif
_cod_data_source_block opu3
_cod_original_cell_volume 3867(2)
_cod_original_formula_sum 'C22 H12 Br4 Fe S14 Se4 '
_cod_database_code 4314015

loop_
_symmetry_equiv_pos_as_xyz
x,y,z
-x,1/2+y,1/2-z
-x,-y,-z
x,1/2-y,1/2+z

loop_
_atom_site_label
_atom_site_type_symbol
_atom_site_fract_x
_atom_site_fract_y
_atom_site_fract_z
_atom_site_U_iso_or_equiv
_atom_site_adp_type
_atom_site_occupancy
_atom_site_calc_flag
_atom_site_refinement_flags
_atom_site_disorder_assembly
_atom_site_disorder_group
Br(1) Br 0.7997(2) 0.38608(4) 0.6923(1) 0.0506(5) Uani 1.00 d . . .
Br(2) Br 0.9888(2) 0.45020(4) 0.8992(1) 0.0590(5) Uani 1.00 d . . .
Br(3) Br 0.9489(2) 0.47831(4) 0.6311(1) 0.0602(5) Uani 1.00 d . . .
Br(4) Br 0.5114(2) 0.46449(4) 0.7294(1) 0.0582(5) Uani 1.00 d . . .
Se(1) Se 0.5944(2) 0.17310(4) 0.4097(1) 0.0496(5) Uani 1.00 d . . .
Se(2) Se 0.1933(2) 0.14213(4) 0.3536(1) 0.0462(5) Uani 1.00 d . . .
Se(3) Se 0.4549(2) 0.18380(4) 0.1320(1) 0.0442(4) Uani 1.00 d . . .
Se(4) Se 0.0249(2) 0.17804(4) 0.0659(1) 0.0417(4) Uani 1.00 d . . .
Fe(1) Fe 0.8129(3) 0.44604(5) 0.7379(1) 0.0455(6) Uani 1.00 d . . .
S(1) S -0.0830(5) 0.20123(9) 0.3027(3) 0.051(1) Uani 1.00 d . . .
S(2) S 0.4407(4) 0.25205(10) 0.3823(3) 0.041(1) Uani 1.00 d . . .
S(3) S 0.0565(5) 0.27446(9) 0.3244(3) 0.043(1) Uani 1.00 d . . .
S(4) S 0.5682(5) 0.3335(1) 0.3932(3) 0.048(1) Uani 1.00 d . . .
S(5) S 0.1864(5) 0.35680(9) 0.3375(3) 0.041(1) Uani 1.00 d . . .
S(6) S 0.7270(6) 0.4053(1) 0.4144(3) 0.073(2) Uani 1.00 d . . .
S(7) S 0.2614(6) 0.4336(1) 0.3587(3) 0.065(1) Uani 1.00 d . . .
S(8) S -0.1485(4) 0.24950(10) 0.0492(3) 0.042(1) Uani 1.00 d . . .
S(9) S 0.4315(5) 0.26904(9) 0.1304(3) 0.040(1) Uani 1.00 d . . .
S(10) S 0.0921(4) 0.31163(9) 0.0882(2) 0.038(1) Uani 1.00 d . . .
S(11) S 0.6611(5) 0.34553(9) 0.1609(3) 0.041(1) Uani 1.00 d . . .
S(12) S 0.3111(4) 0.38373(9) 0.1135(3) 0.041(1) Uani 1.00 d . . .
S(13) S 0.8895(5) 0.40906(10) 0.1546(3) 0.049(1) Uani 1.00 d . . .
S(14) S 0.4689(5) 0.45517(10) 0.1047(3) 0.052(1) Uani 1.00 d . . .
C(1) C 0.561(2) 0.1239(4) 0.401(1) 0.048(4) Uiso 1.00 d . . .
C(2) C 0.393(2) 0.1110(4) 0.377(1) 0.054(4) Uiso 1.00 d . . .
C(3) C 0.346(2) 0.1826(3) 0.3756(9) 0.042(3) Uiso 1.00 d . . .
C(4) C 0.280(2) 0.2182(3) 0.3650(10) 0.040(3) Uiso 1.00 d . . .
C(5) C 0.088(2) 0.2254(3) 0.3358(8) 0.023(3) Uiso 1.00 d . . .
C(6) C 0.286(2) 0.2868(3) 0.3589(9) 0.037(3) Uiso 1.00 d . . .
C(7) C 0.339(2) 0.3218(3) 0.3613(9) 0.041(3) Uiso 1.00 d . . .
C(8) C 0.522(2) 0.3795(4) 0.388(1) 0.049(4) Uiso 1.00 d . . .
C(9) C 0.349(2) 0.3898(3) 0.3653(10) 0.045(4) Uiso 1.00 d . . .
C(10) C 0.635(2) 0.4501(4) 0.392(1) 0.072(5) Uiso 1.00 d . . .
C(11) C 0.472(2) 0.4563(4) 0.430(1) 0.065(5) Uiso 1.00 d . . .
C(12) C 0.345(2) 0.1389(3) 0.1112(9) 0.041(4) Uiso 1.00 d . . .
C(13) C 0.173(2) 0.1361(3) 0.0857(9) 0.030(3) Uiso 1.00 d . . .
C(14) C 0.235(2) 0.2073(3) 0.0989(10) 0.041(3) Uiso 1.00 d . . .
C(15) C 0.222(2) 0.2454(3) 0.1003(10) 0.040(3) Uiso 1.00 d . . .
C(16) C 0.058(2) 0.2658(3) 0.0805(8) 0.026(3) Uiso 1.00 d . . .
C(17) C 0.332(2) 0.3118(3) 0.1200(9) 0.040(3) Uiso 1.00 d . . .
C(18) C 0.426(2) 0.3421(3) 0.1301(10) 0.041(3) Uiso 1.00 d . . .
C(19) C 0.669(2) 0.3926(3) 0.1418(10) 0.042(3) Uiso 1.00 d . . .
C(20) C 0.511(2) 0.4097(3) 0.1237(9) 0.039(3) Uiso 1.00 d . . .
C(21) C 0.849(2) 0.4565(4) 0.161(1) 0.062(4) Uiso 1.00 d . . .
C(22) C 0.683(2) 0.4695(4) 0.082(1) 0.071(5) Uiso 1.00 d . . .
H(1) H 0.6629 0.1082 0.4132 0.0580 Uiso 1.00 calc . . .
H(2) H 0.3740 0.0860 0.3715 0.0644 Uiso 1.00 calc . . .
H(3) H 0.7257 0.4666 0.4227 0.0859 Uiso 1.00 calc . . .
H(4) H 0.6044 0.4541 0.3239 0.0859 Uiso 1.00 calc . . .
H(5) H 0.4494 0.4813 0.4290 0.0774 Uiso 1.00 calc . . .
H(6) H 0.4949 0.4479 0.4953 0.0774 Uiso 1.00 calc . . .
H(7) H 0.4183 0.1180 0.1197 0.0486 Uiso 1.00 calc . . .
H(8) H 0.1175 0.1131 0.0766 0.0364 Uiso 1.00 calc . . .
H(9) H 0.8282 0.4619 0.2232 0.0749 Uiso 1.00 calc . . .
H(10) H 0.9544 0.4688 0.1521 0.0749 Uiso 1.00 calc . . .
H(11) H 0.6927 0.4603 0.0201 0.0852 Uiso 1.00 calc . . .
H(12) H 0.6839 0.4948 0.0798 0.0852 Uiso 1.00 calc . . .

loop_
_atom_site_aniso_label
_atom_site_aniso_U_11
_atom_site_aniso_U_22
_atom_site_aniso_U_33
_atom_site_aniso_U_12
_atom_site_aniso_U_13
_atom_site_aniso_U_23
Br(1) 0.0458(9) 0.0443(9) 0.060(1) 0.0025(7) 0.0088(8) -0.0087(8)
Br(2) 0.070(1) 0.062(1) 0.0425(10) -0.0171(9) 0.0090(9) -0.0051(8)
Br(3) 0.063(1) 0.067(1) 0.049(1) -0.0235(9) 0.0109(9) 0.0007(8)
Br(4) 0.064(1) 0.0416(9) 0.074(1) 0.0065(8) 0.0270(10) 0.0068(8)
Se(1) 0.0454(9) 0.066(1) 0.0387(9) 0.0052(8) 0.0111(8) 0.0062(8)
Se(2) 0.0531(10) 0.0454(9) 0.0401(9) 0.0000(8) 0.0101(8) -0.0056(7)
Se(3) 0.0388(9) 0.0591(10) 0.0327(8) 0.0105(7) 0.0042(7) -0.0003(7)
Se(4) 0.0372(8) 0.0459(9) 0.0410(9) 0.0026(7) 0.0065(7) 0.0021(7)
Fe(1) 0.051(1) 0.040(1) 0.044(1) -0.007(1) 0.008(1) -0.002(1)
S(1) 0.050(3) 0.048(2) 0.053(3) -0.005(2) 0.010(2) 0.001(2)
S(2) 0.025(2) 0.054(2) 0.041(2) -0.004(2) 0.002(2) 0.005(2)
S(3) 0.043(2) 0.046(2) 0.041(2) -0.001(2) 0.012(2) -0.003(2)
S(4) 0.042(2) 0.066(3) 0.033(2) -0.006(2) 0.004(2) 0.010(2)
S(5) 0.048(2) 0.038(2) 0.036(2) -0.005(2) 0.008(2) 0.000(2)
S(6) 0.069(3) 0.083(3) 0.057(3) -0.031(3) -0.008(2) 0.023(3)
S(7) 0.089(3) 0.045(2) 0.052(3) -0.019(2) -0.004(2) -0.004(2)
S(8) 0.028(2) 0.048(2) 0.049(2) 0.001(2) 0.004(2) 0.004(2)
S(9) 0.028(2) 0.057(2) 0.035(2) 0.002(2) 0.006(2) -0.001(2)
S(10) 0.028(2) 0.048(2) 0.037(2) -0.002(2) 0.007(2) 0.000(2)
S(11) 0.029(2) 0.059(2) 0.034(2) 0.000(2) 0.007(2) 0.000(2)
S(12) 0.031(2) 0.051(2) 0.040(2) 0.001(2) 0.007(2) -0.002(2)
S(13) 0.029(2) 0.054(2) 0.062(3) 0.003(2) 0.004(2) -0.002(2)
S(14) 0.042(2) 0.049(2) 0.062(3) -0.001(2) 0.005(2) -0.011(2)

loop_
_atom_type_symbol
_atom_type_description
_atom_type_scat_dispersion_real
_atom_type_scat_dispersion_imag
_atom_type_scat_source
C C 0.003 0.002
;International Tables for Crystallography
(1992, Vol. C, Tables 4.2.6.8 and 6.1.1.1)
;
H H 0.000 0.000
;International Tables for Crystallography
(1992, Vol. C, Table 6.1.1.2)
;
Br Br -0.290 2.459
;International Tables for Crystallography
(1992, Vol. C, Tables 4.2.6.8 and 6.1.1.1)
;
Fe Fe 0.346 0.844
;International Tables for Crystallography
(1992, Vol. C, Tables 4.2.6.8 and 6.1.1.1)
;
S S 0.125 0.123
;International Tables for Crystallography
(1992, Vol. C, Tables 4.2.6.8 and 6.1.1.1)
;
Se Se -0.093 2.226
;International Tables for Crystallography
(1992, Vol. C, Tables 4.2.6.8 and 6.1.1.1)
;

loop_
_geom_angle_atom_site_label_1
_geom_angle_atom_site_label_2
_geom_angle_atom_site_label_3
_geom_angle
_geom_angle_site_symmetry_1
_geom_angle_site_symmetry_2
_geom_angle_site_symmetry_3
_geom_angle_publ_flag
C(1) Se(1) C(3) 93.4(6) . 1_555 1_555 yes
C(2) Se(2) C(3) 92.1(6) . 1_555 1_555 yes
C(12) Se(3) C(14) 92.7(6) . 1_555 1_555 yes
C(13) Se(4) C(14) 90.8(5) . 1_555 1_555 yes
Br(1) Fe(1) Br(2) 107.92(9) . 1_555 1_555 yes
Br(1) Fe(1) Br(3) 108.6(1) . 1_555 1_555 yes
Br(1) Fe(1) Br(4) 106.78(9) . 1_555 1_555 yes
Br(2) Fe(1) Br(3) 110.57(10) . 1_555 1_555 yes
Br(2) Fe(1) Br(4) 110.8(1) . 1_555 1_555 yes
Br(3) Fe(1) Br(4) 112.03(10) . 1_555 1_555 yes
C(4) S(2) C(6) 96.0(6) . 1_555 1_555 yes
C(5) S(3) C(6) 98.0(6) . 1_555 1_555 yes
C(7) S(4) C(8) 93.4(6) . 1_555 1_555 yes
C(7) S(5) C(9) 95.5(6) . 1_555 1_555 yes
C(8) S(6) C(10) 100.5(7) . 1_555 1_555 yes
C(9) S(7) C(11) 97.7(6) . 1_555 1_555 yes
C(15) S(9) C(17) 95.4(6) . 1_555 1_555 yes
C(16) S(10) C(17) 98.6(6) . 1_555 1_555 yes
C(18) S(11) C(19) 95.9(6) . 1_555 1_555 yes
C(18) S(12) C(20) 95.4(6) . 1_555 1_555 yes
C(19) S(13) C(21) 100.7(7) . 1_555 1_555 yes
C(20) S(14) C(22) 100.4(7) . 1_555 1_555 yes
Se(1) C(1) C(2) 119(1) . 1_555 1_555 yes
Se(1) C(1) H(1) 120.5 . 1_555 1_555 no
C(2) C(1) H(1) 120.5 . 1_555 1_555 no
Se(2) C(2) C(1) 120(1) . 1_555 1_555 yes
Se(2) C(2) H(2) 120.1 . 1_555 1_555 no
C(1) C(2) H(2) 119.8 . 1_555 1_555 no
Se(1) C(3) Se(2) 115.4(7) . 1_555 1_555 yes
Se(1) C(3) C(4) 120.9(10) . 1_555 1_555 yes
Se(2) C(3) C(4) 123.7(10) . 1_555 1_555 yes
S(2) C(4) C(3) 117.2(10) . 1_555 1_555 yes
S(2) C(4) C(5) 122.0(9) . 1_555 1_555 yes
C(3) C(4) C(5) 120(1) . 1_555 1_555 yes
S(1) C(5) S(3) 117.9(6) . 1_555 1_555 yes
S(1) C(5) C(4) 133.5(9) . 1_555 1_555 yes
S(3) C(5) C(4) 108.1(8) . 1_555 1_555 yes
S(2) C(6) S(3) 115.9(7) . 1_555 1_555 yes
S(2) C(6) C(7) 122(1) . 1_555 1_555 yes
S(3) C(6) C(7) 121.5(10) . 1_555 1_555 yes
S(4) C(7) S(5) 115.8(7) . 1_555 1_555 yes
S(4) C(7) C(6) 120.9(10) . 1_555 1_555 yes
S(5) C(7) C(6) 123(1) . 1_555 1_555 yes
S(4) C(8) S(6) 111.4(8) . 1_555 1_555 yes
S(4) C(8) C(9) 118(1) . 1_555 1_555 yes
S(6) C(8) C(9) 130(1) . 1_555 1_555 yes
S(5) C(9) S(7) 114.8(8) . 1_555 1_555 yes
S(5) C(9) C(8) 117(1) . 1_555 1_555 yes
S(7) C(9) C(8) 128(1) . 1_555 1_555 yes
S(6) C(10) C(11) 114(1) . 1_555 1_555 yes
S(6) C(10) H(3) 108.3 . 1_555 1_555 no
S(6) C(10) H(4) 108.3 . 1_555 1_555 no
C(11) C(10) H(3) 108.4 . 1_555 1_555 no
C(11) C(10) H(4) 108.3 . 1_555 1_555 no
H(3) C(10) H(4) 109.4 . 1_555 1_555 no
S(7) C(11) C(10) 114(1) . 1_555 1_555 yes
S(7) C(11) H(5) 108.3 . 1_555 1_555 no
S(7) C(11) H(6) 108.4 . 1_555 1_555 no
C(10) C(11) H(5) 108.2 . 1_555 1_555 no
C(10) C(11) H(6) 108.2 . 1_555 1_555 no
H(5) C(11) H(6) 109.4 . 1_555 1_555 no
Se(3) C(12) C(13) 120.6(10) . 1_555 1_555 yes
Se(3) C(12) H(7) 119.7 . 1_555 1_555 no
C(13) C(12) H(7) 119.7 . 1_555 1_555 no
Se(4) C(13) C(12) 119.7(9) . 1_555 1_555 yes
Se(4) C(13) H(8) 120.2 . 1_555 1_555 no
C(12) C(13) H(8) 120.1 . 1_555 1_555 no
Se(3) C(14) Se(4) 116.2(6) . 1_555 1_555 yes
Se(3) C(14) C(15) 122.1(10) . 1_555 1_555 yes
Se(4) C(14) C(15) 121.7(10) . 1_555 1_555 yes
S(9) C(15) C(14) 116.2(10) . 1_555 1_555 yes
S(9) C(15) C(16) 117.8(9) . 1_555 1_555 yes
C(14) C(15) C(16) 125(1) . 1_555 1_555 yes
S(8) C(16) S(10) 120.4(7) . 1_555 1_555 yes
S(8) C(16) C(15) 125.6(9) . 1_555 1_555 yes
S(10) C(16) C(15) 113.9(8) . 1_555 1_555 yes
S(9) C(17) S(10) 114.3(7) . 1_555 1_555 yes
S(9) C(17) C(18) 124(1) . 1_555 1_555 yes
S(10) C(17) C(18) 121(1) . 1_555 1_555 yes
S(11) C(18) S(12) 114.1(7) . 1_555 1_555 yes
S(11) C(18) C(17) 125(1) . 1_555 1_555 yes
S(12) C(18) C(17) 120(1) . 1_555 1_555 yes
S(11) C(19) S(13) 113.3(7) . 1_555 1_555 yes
S(11) C(19) C(20) 116(1) . 1_555 1_555 yes
S(13) C(19) C(20) 129(1) . 1_555 1_555 yes
S(12) C(20) S(14) 113.8(7) . 1_555 1_555 yes
S(12) C(20) C(19) 117.3(10) . 1_555 1_555 yes
S(14) C(20) C(19) 128(1) . 1_555 1_555 yes
S(13) C(21) C(22) 113(1) . 1_555 1_555 yes
S(13) C(21) H(9) 108.6 . 1_555 1_555 no
S(13) C(21) H(10) 108.6 . 1_555 1_555 no
C(22) C(21) H(9) 108.4 . 1_555 1_555 no
C(22) C(21) H(10) 108.6 . 1_555 1_555 no
H(9) C(21) H(10) 109.4 . 1_555 1_555 no
S(14) C(22) C(21) 113(1) . 1_555 1_555 yes
S(14) C(22) H(11) 108.5 . 1_555 1_555 no
S(14) C(22) H(12) 108.6 . 1_555 1_555 no
C(21) C(22) H(11) 108.6 . 1_555 1_555 no
C(21) C(22) H(12) 108.8 . 1_555 1_555 no
H(11) C(22) H(12) 109.2 . 1_555 1_555 no

loop_
_geom_bond_atom_site_label_1
_geom_bond_atom_site_label_2
_geom_bond_distance
_geom_bond_site_symmetry_1
_geom_bond_site_symmetry_2
_geom_bond_publ_flag
Br(1) Fe(1) 2.332(2) . . yes
Br(2) Fe(1) 2.359(2) . . yes
Br(3) Fe(1) 2.338(3) . . yes
Br(4) Fe(1) 2.352(3) . . yes
Se(1) C(1) 1.86(1) . . yes
Se(1) C(3) 1.86(1) . . yes
Se(2) C(2) 1.87(1) . . yes
Se(2) C(3) 1.89(1) . . yes
Se(3) C(12) 1.87(1) . . yes
Se(3) C(14) 1.84(1) . . yes
Se(4) C(13) 1.91(1) . . yes
Se(4) C(14) 1.89(1) . . yes
S(1) C(5) 1.56(1) . . yes
S(2) C(4) 1.73(1) . . yes
S(2) C(6) 1.73(1) . . yes
S(3) C(5) 1.86(1) . . yes
S(3) C(6) 1.75(1) . . yes
S(4) C(7) 1.74(1) . . yes
S(4) C(8) 1.76(1) . . yes
S(5) C(7) 1.73(1) . . yes
S(5) C(9) 1.72(1) . . yes
S(6) C(8) 1.79(1) . . yes
S(6) C(10) 1.82(2) . . yes
S(7) C(9) 1.76(1) . . yes
S(7) C(11) 1.88(2) . . yes
S(8) C(16) 1.63(1) . . yes
S(9) C(15) 1.77(1) . . yes
S(9) C(17) 1.76(1) . . yes
S(10) C(16) 1.74(1) . . yes
S(10) C(17) 1.76(1) . . yes
S(11) C(18) 1.73(1) . . yes
S(11) C(19) 1.79(1) . . yes
S(12) C(18) 1.77(1) . . yes
S(12) C(20) 1.77(1) . . yes
S(13) C(19) 1.75(1) . . yes
S(13) C(21) 1.81(2) . . yes
S(14) C(20) 1.74(1) . . yes
S(14) C(22) 1.79(2) . . yes
C(1) C(2) 1.33(2) . . yes
C(1) H(1) 0.951 . . no
C(2) H(2) 0.950 . . no
C(3) C(4) 1.42(2) . . yes
C(4) C(5) 1.44(2) . . yes
C(6) C(7) 1.37(2) . . yes
C(8) C(9) 1.33(2) . . yes
C(10) C(11) 1.46(3) . . yes
C(10) H(3) 0.951 . . no
C(10) H(4) 0.950 . . no
C(11) H(5) 0.951 . . no
C(11) H(6) 0.949 . . no
C(12) C(13) 1.27(2) . . yes
C(12) H(7) 0.951 . . no
C(13) H(8) 0.950 . . no
C(14) C(15) 1.43(2) . . yes
C(15) C(16) 1.43(2) . . yes
C(17) C(18) 1.33(2) . . yes
C(19) C(20) 1.32(2) . . yes
C(21) C(22) 1.55(2) . . yes
C(21) H(9) 0.951 . . no
C(21) H(10) 0.950 . . no
C(22) H(11) 0.953 . . no
C(22) H(12) 0.951 . . no

loop_
_geom_contact_atom_site_label_1
_geom_contact_atom_site_label_2
_geom_contact_distance
_geom_contact_site_symmetry_1
_geom_contact_site_symmetry_2
_geom_contact_publ_flag
Br(1) Se(2) 3.466(2) . 4_655 ?
Br(1) C(12) 3.49(1) . 4_555 ?
Br(1) C(13) 3.57(1) . 4_655 ?
Se(1) S(1) 3.310(5) . 1_655 ?
Se(1) S(11) 3.524(4) . 4_555 ?
S(2) S(8) 3.435(4) . 4_655 ?
S(2) S(9) 3.586(5) . . ?
S(2) S(9) 3.595(5) . 4_555 ?
S(3) C(16) 3.45(1) . . ?
S(4) S(11) 3.525(5) . . ?
S(5) C(13) 3.53(1) . 4_555 ?
S(5) S(13) 3.583(5) . 1_455 ?
S(12) S(13) 3.488(5) . 1_455 ?
S(12) C(9) 3.50(1) . . ?
S(12) C(2) 3.53(2) . 4_554 ?
C(1) C(19) 3.36(2) . 4_555 ?
C(1) C(20) 3.48(2) . 4_555 ?
C(2) C(20) 3.47(2) . 4_555 ?
C(3) C(17) 3.47(2) . 4_555 ?
C(5) C(16) 3.52(2) . 4_555 ?
C(6) C(14) 3.49(2) . 4_555 ?
C(6) C(17) 3.58(2) . . ?
C(7) C(17) 3.41(2) . . ?
C(7) C(18) 3.54(2) . . ?

loop_
_geom_torsion_atom_site_label_1
_geom_torsion_atom_site_label_2
_geom_torsion_atom_site_label_3
_geom_torsion_atom_site_label_4
_geom_torsion
_geom_torsion_site_symmetry_1
_geom_torsion_site_symmetry_2
_geom_torsion_site_symmetry_3
_geom_torsion_site_symmetry_4
_geom_torsion_publ_flag
Se(1) C(1) C(2) Se(2) 0(1) 1_555 1_555 1_555 1_555 yes
Se(1) C(3) Se(2) C(2) -1.5(8) 1_555 1_555 1_555 1_555 yes
Se(1) C(3) C(4) S(2) 1(1) 1_555 1_555 1_555 1_555 yes
Se(1) C(3) C(4) C(5) 178.1(10) 1_555 1_555 1_555 1_555 yes
Se(2) C(3) Se(1) C(1) 1.3(8) 1_555 1_555 1_555 1_555 yes
Se(2) C(3) C(4) S(2) -176.8(7) 1_555 1_555 1_555 1_555 yes
Se(2) C(3) C(4) C(5) 0(1) 1_555 1_555 1_555 1_555 yes
Se(3) C(12) C(13) Se(4) 1(1) 1_555 1_555 1_555 1_555 yes
Se(3) C(14) Se(4) C(13) -0.7(8) 1_555 1_555 1_555 1_555 yes
Se(3) C(14) C(15) S(9) 2(1) 1_555 1_555 1_555 1_555 yes
Se(3) C(14) C(15) C(16) -176(1) 1_555 1_555 1_555 1_555 yes
Se(4) C(14) Se(3) C(12) 1.1(8) 1_555 1_555 1_555 1_555 yes
Se(4) C(14) C(15) S(9) -178.8(7) 1_555 1_555 1_555 1_555 yes
Se(4) C(14) C(15) C(16) 1(2) 1_555 1_555 1_555 1_555 yes
S(1) C(5) S(3) C(6) -174.6(8) 1_555 1_555 1_555 1_555 yes
S(1) C(5) C(4) S(2) 171.1(9) 1_555 1_555 1_555 1_555 yes
S(1) C(5) C(4) C(3) -5(2) 1_555 1_555 1_555 1_555 yes
S(2) C(4) C(5) S(3) 0(1) 1_555 1_555 1_555 1_555 yes
S(2) C(6) S(3) C(5) 2.9(9) 1_555 1_555 1_555 1_555 yes
S(2) C(6) C(7) S(4) -2(1) 1_555 1_555 1_555 1_555 yes
S(2) C(6) C(7) S(5) 179.6(8) 1_555 1_555 1_555 1_555 yes
S(3) C(5) C(4) C(3) -177(1) 1_555 1_555 1_555 1_555 yes
S(3) C(6) S(2) C(4) -3.2(9) 1_555 1_555 1_555 1_555 yes
S(3) C(6) C(7) S(4) -178.5(8) 1_555 1_555 1_555 1_555 yes
S(3) C(6) C(7) S(5) 3(1) 1_555 1_555 1_555 1_555 yes
S(4) C(7) S(5) C(9) -3.2(9) 1_555 1_555 1_555 1_555 yes
S(4) C(8) S(6) C(10) 175.1(8) 1_555 1_555 1_555 1_555 yes
S(4) C(8) C(9) S(5) -3(1) 1_555 1_555 1_555 1_555 yes
S(4) C(8) C(9) S(7) 177.6(9) 1_555 1_555 1_555 1_555 yes
S(5) C(7) S(4) C(8) 1.9(9) 1_555 1_555 1_555 1_555 yes
S(5) C(9) S(7) C(11) 163.3(9) 1_555 1_555 1_555 1_555 yes
S(5) C(9) C(8) S(6) 176.3(9) 1_555 1_555 1_555 1_555 yes
S(6) C(8) S(4) C(7) -178.8(8) 1_555 1_555 1_555 1_555 yes
S(6) C(8) C(9) S(7) -2(2) 1_555 1_555 1_555 1_555 yes
S(6) C(10) C(11) S(7) -72(1) 1_555 1_555 1_555 1_555 yes
S(7) C(9) S(5) C(7) -176.8(9) 1_555 1_555 1_555 1_555 yes
S(8) C(16) S(10) C(17) -178.3(8) 1_555 1_555 1_555 1_555 yes
S(8) C(16) C(15) S(9) 178.5(8) 1_555 1_555 1_555 1_555 yes
S(8) C(16) C(15) C(14) -1(2) 1_555 1_555 1_555 1_555 yes
S(9) C(15) C(16) S(10) 0(1) 1_555 1_555 1_555 1_555 yes
S(9) C(17) S(10) C(16) -0.1(9) 1_555 1_555 1_555 1_555 yes
S(9) C(17) C(18) S(11) -3(1) 1_555 1_555 1_555 1_555 yes
S(9) C(17) C(18) S(12) 177.6(8) 1_555 1_555 1_555 1_555 yes
S(10) C(16) C(15) C(14) -179(1) 1_555 1_555 1_555 1_555 yes
S(10) C(17) S(9) C(15) 0.4(9) 1_555 1_555 1_555 1_555 yes
S(10) C(17) C(18) S(11) -179.9(8) 1_555 1_555 1_555 1_555 yes
S(10) C(17) C(18) S(12) 0(1) 1_555 1_555 1_555 1_555 yes
S(11) C(18) S(12) C(20) 6.9(9) 1_555 1_555 1_555 1_555 yes
S(11) C(19) S(13) C(21) -166.7(8) 1_555 1_555 1_555 1_555 yes
S(11) C(19) C(20) S(12) -3(1) 1_555 1_555 1_555 1_555 yes
S(11) C(19) C(20) S(14) 178.3(8) 1_555 1_555 1_555 1_555 yes
S(12) C(18) S(11) C(19) -8.3(9) 1_555 1_555 1_555 1_555 yes
S(12) C(20) S(14) C(22) -162.4(8) 1_555 1_555 1_555 1_555 yes
S(12) C(20) C(19) S(13) 179.0(9) 1_555 1_555 1_555 1_555 yes
S(13) C(19) S(11) C(18) -174.9(8) 1_555 1_555 1_555 1_555 yes
S(13) C(19) C(20) S(14) 0(2) 1_555 1_555 1_555 1_555 yes
S(13) C(21) C(22) S(14) 71(1) 1_555 1_555 1_555 1_555 yes
S(14) C(20) S(12) C(18) 176.4(8) 1_555 1_555 1_555 1_555 yes
C(1) Se(1) C(3) C(4) -177(1) 1_555 1_555 1_555 1_555 yes
C(1) C(2) Se(2) C(3) 1(1) 1_555 1_555 1_555 1_555 yes
C(2) Se(2) C(3) C(4) 176(1) 1_555 1_555 1_555 1_555 yes
C(2) C(1) Se(1) C(3) 0(1) 1_555 1_555 1_555 1_555 yes
C(3) C(4) S(2) C(6) 179(1) 1_555 1_555 1_555 1_555 yes
C(4) S(2) C(6) C(7) -179(1) 1_555 1_555 1_555 1_555 yes
C(4) C(5) S(3) C(6) -1(1) 1_555 1_555 1_555 1_555 yes
C(5) S(3) C(6) C(7) 179(1) 1_555 1_555 1_555 1_555 yes
C(5) C(4) S(2) C(6) 2(1) 1_555 1_555 1_555 1_555 yes
C(6) C(7) S(4) C(8) -176(1) 1_555 1_555 1_555 1_555 yes
C(6) C(7) S(5) C(9) 174(1) 1_555 1_555 1_555 1_555 yes
C(7) S(4) C(8) C(9) 0(1) 1_555 1_555 1_555 1_555 yes
C(7) S(5) C(9) C(8) 3(1) 1_555 1_555 1_555 1_555 yes
C(8) S(6) C(10) C(11) 41(1) 1_555 1_555 1_555 1_555 yes
C(8) C(9) S(7) C(11) -17(1) 1_555 1_555 1_555 1_555 yes
C(9) S(7) C(11) C(10) 54(1) 1_555 1_555 1_555 1_555 yes
C(9) C(8) S(6) C(10) -4(1) 1_555 1_555 1_555 1_555 yes
C(12) Se(3) C(14) C(15) 179(1) 1_555 1_555 1_555 1_555 yes
C(12) C(13) Se(4) C(14) 0(1) 1_555 1_555 1_555 1_555 yes
C(13) Se(4) C(14) C(15) -179(1) 1_555 1_555 1_555 1_555 yes
C(13) C(12) Se(3) C(14) -1(1) 1_555 1_555 1_555 1_555 yes
C(14) C(15) S(9) C(17) 179(1) 1_555 1_555 1_555 1_555 yes
C(15) S(9) C(17) C(18) -176(1) 1_555 1_555 1_555 1_555 yes
C(15) C(16) S(10) C(17) 0(1) 1_555 1_555 1_555 1_555 yes
C(16) S(10) C(17) C(18) 176(1) 1_555 1_555 1_555 1_555 yes
C(16) C(15) S(9) C(17) 0(1) 1_555 1_555 1_555 1_555 yes
C(17) C(18) S(11) C(19) 172(1) 1_555 1_555 1_555 1_555 yes
C(17) C(18) S(12) C(20) -173(1) 1_555 1_555 1_555 1_555 yes
C(18) S(11) C(19) C(20) 7(1) 1_555 1_555 1_555 1_555 yes
C(18) S(12) C(20) C(19) -1(1) 1_555 1_555 1_555 1_555 yes
C(19) S(13) C(21) C(22) -45(1) 1_555 1_555 1_555 1_555 yes
C(19) C(20) S(14) C(22) 15(1) 1_555 1_555 1_555 1_555 yes
C(20) S(14) C(22) C(21) -50(1) 1_555 1_555 1_555 1_555 yes
C(20) C(19) S(13) C(21) 10(1) 1_555 1_555 1_555 1_555 yes
